data_7246360
loop_
_publ_author_name
'Li, Chaoxiong'
'Sun, Xuancheng'
'Meng, Xianggao'
'Wang, Dunjia'
'Zheng, Chunyang'

_publ_section_title
;
 Construction of ZnII/CdII-CPs and their fluorescent detection for Fe3+,
 Cr2O72&#x2212; and TNP in water via luminescence quenching
;
_journal_issue 18
_journal_name_full CrystEngComm
_journal_page_first 2728
_journal_page_last 2738
_journal_paper_doi 10.1039/D3CE00135K
_journal_volume 25
_journal_year 2023
_chemical_formula_moiety 'C26 H19 Cd N2 O5, 1[C3H7O], 1[H2O]'
_chemical_formula_sum 'C29 H28 Cd N2 O7'
_chemical_formula_weight 628.93
_space_group_crystal_system orthorhombic
_space_group_IT_number 64
_space_group_name_Hall '-C 2ac 2'
_space_group_name_H-M_alt 'C m c e'
_atom_sites_solution_hydrogens geom
_atom_sites_solution_primary iterative
_audit_creation_date 2023-01-26
_audit_creation_method
;
Olex2 1.5
(compiled 2021.08.20 svn.r13c46975 for OlexSys, GUI svn.r6396)
;
_audit_update_record
;
2023-02-05 deposited with the CCDC.	2023-03-01 downloaded from the CCDC.
;
_cell_angle_alpha 90
_cell_angle_beta 90
_cell_angle_gamma 90
_cell_formula_units_Z 16
_cell_length_a 28.8765(4)
_cell_length_b 23.5183(4)
_cell_length_c 16.9031(2)
_cell_measurement_reflns_used 12664
_cell_measurement_temperature 293(2)
_cell_measurement_theta_max 68.0660
_cell_measurement_theta_min 3.5660
_cell_volume 11479.3(3)
_computing_cell_refinement 'CrysAlisPro 1.171.40.53 (Rigaku OD, 2019)'
_computing_data_collection 'CrysAlisPro 1.171.40.53 (Rigaku OD, 2019)'
_computing_data_reduction 'CrysAlisPro 1.171.40.53 (Rigaku OD, 2019)'
_computing_molecular_graphics 'Olex2 1.5 (Dolomanov et al., 2009)'
_computing_publication_material 'Olex2 1.5 (Dolomanov et al., 2009)'
_computing_structure_refinement 'SHELXL 2018/3 (Sheldrick, 2015)'
_computing_structure_solution 'olex2.solve 1.5 (Bourhis et al., 2015)'
_diffrn_ambient_temperature 293(2)
_diffrn_detector 'CCD plate'
_diffrn_detector_area_resol_mean 10.0000
_diffrn_detector_type HyPix3000
_diffrn_measured_fraction_theta_full 0.992
_diffrn_measured_fraction_theta_max 0.992
_diffrn_measurement_details
;
List of Runs (angles in degrees, time in seconds):

  # Type    Start    End  Width  t~exp~   \w     \q     \k     \f   Frames
#--------------------------------------------------------------------------
  1  \w     22.00  55.00   0.50    0.30    --   43.42  74.00  -3.00   66
  2  \w     51.00 108.00   0.50    1.21    --   96.32 -33.00 -30.00  114
  3  \w     22.00  72.00   0.50    0.30    --   43.42 -82.00 -15.00  100
  4  \w     16.00 100.00   0.50    0.30    --   43.42-138.00  30.00  168
  5  \w     74.00 118.00   0.50    1.21    --   96.32 -65.00  97.00   88
  6  \w     17.00  50.00   0.50    0.30    --   43.42  82.00 106.00   66
  7  \w     84.00 118.00   0.50    1.21    --   96.32  82.00 106.00   68
  8  \w    -52.00 -27.00   0.50    1.21    --  -94.76  33.00   0.00   50
  9  \w    -85.00 -59.00   0.50    0.30    --  -41.86 -65.00  97.00   52
 10  \w   -111.00 -28.00   0.50    1.21    --  -94.76  50.00 120.00  166
 11  \w   -164.00 -71.00   0.50    1.21    --  -94.76 -82.00 -15.00  186
 12  \w   -164.00 -83.00   0.50    1.21    --  -94.76 -25.00  30.00  162
 13  \w    -20.00  17.00   0.50    0.30    --  -41.86  65.00-126.00   74
 14  \w     87.00 134.00   0.50    1.21    --   96.32  33.00-120.00   94
 15  \w     71.00 106.00   0.50    0.30    --   43.42  65.00-126.00   70
 16  \w     73.00 158.00   0.50    1.21    --   96.32  65.00-126.00  170
 17  \w     76.00 119.00   0.50    1.21    --   96.32 -74.00-131.00   86
 18  \w     26.00  51.00   0.50    0.30    --   43.42 -32.00-150.00   50
 19  \w     -3.00  22.00   0.50    0.30    --   43.42 -32.00-150.00   50
 20  \w    -87.00 -62.00   0.50    0.30    --  -41.86 -74.00-131.00   50
;
_diffrn_measurement_device 'four-circle diffractometer'
_diffrn_measurement_device_type 'XtaLAB Synergy, Single source at home/near, HyPix3000'
_diffrn_measurement_method '\w scans'
_diffrn_orient_matrix_type 'CrysAlisPro convention (1999,Acta A55,543-557)'
_diffrn_orient_matrix_UB_11 -0.0170872000
_diffrn_orient_matrix_UB_12 0.0471342000
_diffrn_orient_matrix_UB_13 0.0561726000
_diffrn_orient_matrix_UB_21 0.0403670000
_diffrn_orient_matrix_UB_22 -0.0129189000
_diffrn_orient_matrix_UB_23 0.0568163000
_diffrn_orient_matrix_UB_31 0.0304293000
_diffrn_orient_matrix_UB_32 0.0435872000
_diffrn_orient_matrix_UB_33 -0.0438710000
_diffrn_radiation_monochromator mirror
_diffrn_radiation_probe x-ray
_diffrn_radiation_type 'Cu K\a'
_diffrn_radiation_wavelength 1.54184
_diffrn_reflns_av_R_equivalents 0.0774
_diffrn_reflns_av_unetI/netI 0.0480
_diffrn_reflns_Laue_measured_fraction_full 0.992
_diffrn_reflns_Laue_measured_fraction_max 0.992
_diffrn_reflns_limit_h_max 33
_diffrn_reflns_limit_h_min -33
_diffrn_reflns_limit_k_max 27
_diffrn_reflns_limit_k_min -27
_diffrn_reflns_limit_l_max 19
_diffrn_reflns_limit_l_min -18
_diffrn_reflns_number 19233
_diffrn_reflns_point_group_measured_fraction_full 0.992
_diffrn_reflns_point_group_measured_fraction_max 0.992
_diffrn_reflns_theta_full 65.000
_diffrn_reflns_theta_max 65.000
_diffrn_reflns_theta_min 4.850
_diffrn_source 'micro-focus sealed X-ray tube'
_diffrn_source_type 'PhotonJet (Cu) X-ray Source'
_exptl_absorpt_coefficient_mu 6.495
_exptl_absorpt_correction_T_max 1.00000
_exptl_absorpt_correction_T_min 0.31651
_exptl_absorpt_correction_type multi-scan
_exptl_absorpt_process_details
;
CrysAlisPro 1.171.40.53 (Rigaku Oxford Diffraction, 2019)
Empirical absorption correction using spherical harmonics,
 implemented in SCALE3 ABSPACK scaling algorithm.
;
_exptl_crystal_colour 'clear light colourless'
_exptl_crystal_colour_lustre clear
_exptl_crystal_colour_modifier light
_exptl_crystal_colour_primary colourless
_exptl_crystal_density_diffrn 1.456
_exptl_crystal_description block
_exptl_crystal_F_000 5120
_exptl_crystal_size_max 0.3
_exptl_crystal_size_mid 0.25
_exptl_crystal_size_min 0.2
_refine_diff_density_max 3.550
_refine_diff_density_min -2.479
_refine_diff_density_rms 0.180
_refine_ls_extinction_coef 0.00038(4)
_refine_ls_extinction_expression Fc^*^=kFc[1+0.001xFc^2^\l^3^/sin(2\q)]^-1/4^
_refine_ls_extinction_method 'SHELXL-2018/3 (Sheldrick 2018)'
_refine_ls_goodness_of_fit_ref 1.079
_refine_ls_hydrogen_treatment constr
_refine_ls_matrix_type full
_refine_ls_number_parameters 309
_refine_ls_number_reflns 4953
_refine_ls_number_restraints 6
_refine_ls_restrained_S_all 1.083
_refine_ls_R_factor_all 0.0779
_refine_ls_R_factor_gt 0.0758
_refine_ls_shift/su_max 0.002
_refine_ls_shift/su_mean 0.000
_refine_ls_structure_factor_coef Fsqd
_refine_ls_weighting_details 'w=1/[\s^2^(Fo^2^)+(0.1727P)^2^+8.5998P] where P=(Fo^2^+2Fc^2^)/3'
_refine_ls_weighting_scheme calc
_refine_ls_wR_factor_gt 0.2125
_refine_ls_wR_factor_ref 0.2161
_reflns_Friedel_coverage 0.000
_reflns_number_gt 4546
_reflns_number_total 4953
_reflns_threshold_expression 'I > 2\s(I)'
_cod_data_source_file d3ce00135k2.cif
_cod_data_source_block cd-1072_sq
_cod_depositor_comments 'Adding full bibliography for 7246356--7246361.cif.'
_cod_original_sg_symbol_Hall '-C 2bc 2'
_cod_database_code 7246360
_shelx_shelxl_version_number 2018/3
_shelx_space_group_comment
;
The symmetry employed for this shelxl refinement is uniquely defined
by the following loop, which should always be used as a source of
symmetry information in preference to the above space-group names.
They are only intended as comments.
;
_shelx_estimated_absorpt_t_max 0.357
_shelx_estimated_absorpt_t_min 0.246
_olex2_refinement_description
;
1. Fixed Uiso
 At 1.2 times of:
  All C(H) groups, All C(H,H) groups
 At 1.5 times of:
  All C(H,H,H) groups
2. Uiso/Uaniso restraints and constraints
Uanis(C22) \\sim Ueq: with sigma of 0.01 and sigma for terminal atoms of 0.02
3.a Secondary CH2 refined with riding coordinates:
 C19(H19A,H19B)
3.b Aromatic/amide H refined with riding coordinates:
 C3(H3), C4(H4), C15(H15), C10(H10), C13(H13), C12(H12), C9(H9), C7(H7),
 C16(H16), C6(H6), C21(H21), C24(H24), C25(H25), C22(H22)
3.c Idealised Me refined as rotating group:
 C18(H18A,H18B,H18C)
;
_platon_squeeze_special_details
;
A solvent mask was calculated and 684 electrons were 
found in a volume of 3432\%A^3^ in 1 void per unit cell. 
This is consistent with the presence of 
16[C3H7O], 16[H2O] per Formula Unit 
which account for 688 electrons 
per unit cell.
;
_platon_squeeze_void_probe_radius 1.20
_olex2_submission_special_instructions 'No special instructions were received'
_oxdiff_exptl_absorpt_empirical_details
;
Empirical correction (ABSPACK) includes:
- Absorption correction using spherical harmonics
- Frame scaling
;
_oxdiff_exptl_absorpt_empirical_full_max 2.542
_oxdiff_exptl_absorpt_empirical_full_min 0.502

loop_
_space_group_symop_operation_xyz
'x, y, z'
'-x, -y+1/2, z+1/2'
'-x, y+1/2, -z+1/2'
'x, -y, -z'
'x+1/2, y+1/2, z'
'-x+1/2, -y+1, z+1/2'
'-x+1/2, y+1, -z+1/2'
'x+1/2, -y+1/2, -z'
'-x, -y, -z'
'x, y-1/2, -z-1/2'
'x, -y-1/2, z-1/2'
'-x, y, z'
'-x+1/2, -y+1/2, -z'
'x+1/2, y, -z-1/2'
'x+1/2, -y, z-1/2'
'-x+1/2, y+1/2, z'

loop_
_atom_site_label
_atom_site_type_symbol
_atom_site_fract_x
_atom_site_fract_y
_atom_site_fract_z
_atom_site_U_iso_or_equiv
_atom_site_adp_type
_atom_site_occupancy
_atom_site_site_symmetry_order
_atom_site_calc_flag
_atom_site_refinement_flags_posn
_atom_site_refinement_flags_adp
_atom_site_refinement_flags_occupancy
_atom_site_disorder_assembly
_atom_site_disorder_group
Cd1 Cd 0.70878(2) 0.74047(2) 0.94093(2) 0.0270(3) Uani 1 1 d . . . . .
O2 O 0.74983(14) 0.83973(16) 1.0709(2) 0.0499(9) Uani 1 1 d . . . . .
O4 O 0.67527(13) 1.2006(2) 1.4544(2) 0.0559(10) Uani 1 1 d . . . . .
O3 O 0.73344(12) 1.21718(17) 1.3710(2) 0.0487(9) Uani 1 1 d . . . . .
N1 N 0.65163(13) 0.73611(16) 0.8550(2) 0.0346(9) Uani 1 1 d . . . . .
O1 O 0.68990(14) 0.82496(16) 0.9909(2) 0.0555(10) Uani 1 1 d . . . . .
N2 N 0.61276(13) 0.7232(2) 0.7445(2) 0.0404(10) Uani 1 1 d . . . . .
O34 O 0.61607(12) 1.03962(17) 1.1722(2) 0.0573(11) Uani 1 1 d . . . . .
C17 C 0.65143(14) 0.7100(2) 0.7864(2) 0.0352(10) Uani 1 1 d . . . . .
C2 C 0.67375(15) 1.15474(19) 1.3306(2) 0.0341(9) Uani 1 1 d . . . . .
C3 C 0.68924(16) 1.15219(19) 1.2531(3) 0.0353(10) Uani 1 1 d . . . . .
H3 H 0.712809 1.176393 1.236585 0.042 Uiso 1 1 calc R U . . .
C14 C 0.71123(17) 0.8527(2) 1.0420(3) 0.0385(12) Uani 1 1 d . . . . .
C11 C 0.68812(17) 0.9047(2) 1.0744(3) 0.0356(10) Uani 1 1 d . . . . .
C4 C 0.67031(18) 1.1145(2) 1.2004(3) 0.0439(11) Uani 1 1 d . . . . .
H4 H 0.680418 1.113876 1.148147 0.053 Uiso 1 1 calc R U . . .
C1 C 0.69639(17) 1.1934(2) 1.3902(3) 0.0383(10) Uani 1 1 d . . . . .
C5 C 0.63642(16) 1.0779(2) 1.2251(3) 0.0427(11) Uani 1 1 d . . . . .
C8 C 0.64210(16) 0.9962(2) 1.1419(3) 0.0406(10) Uani 1 1 d . . . . .
C26 C 0.54884(14) 0.6985(3) 0.6559(3) 0.0461(13) Uani 1 1 d . . . . .
C15 C 0.6114(2) 0.7683(3) 0.8564(4) 0.0549(16) Uani 1 1 d . . . . .
H15 H 0.602101 0.791617 0.897892 0.066 Uiso 1 1 calc R U . . .
C10 C 0.70916(16) 0.9382(2) 1.1308(3) 0.0419(12) Uani 1 1 d . . . . .
H10 H 0.739222 0.929598 1.146430 0.050 Uiso 1 1 calc R U . . .
C13 C 0.61981(17) 0.9632(2) 1.0854(3) 0.0429(11) Uani 1 1 d . . . . .
H13 H 0.589533 0.971512 1.070589 0.051 Uiso 1 1 calc R U . . .
C12 C 0.64284(19) 0.9183(2) 1.0515(3) 0.0414(11) Uani 1 1 d . . . . .
H12 H 0.628180 0.896587 1.012931 0.050 Uiso 1 1 calc R U . . .
C9 C 0.68722(17) 0.9839(2) 1.1646(3) 0.0464(12) Uani 1 1 d . . . . .
H9 H 0.702279 1.006238 1.202049 0.056 Uiso 1 1 calc R U . . .
C18 C 0.68774(18) 0.6707(3) 0.7578(3) 0.0592(17) Uani 1 1 d . . . . .
H18A H 0.708958 0.662572 0.800087 0.089 Uiso 1 1 calc R U . . .
H18B H 0.704172 0.687963 0.714725 0.089 Uiso 1 1 calc R U . . .
H18C H 0.673659 0.635947 0.740149 0.089 Uiso 1 1 calc R U . . .
C23 C 0.52513(17) 0.6577(3) 0.7002(3) 0.0529(13) Uani 1 1 d . . . . .
C19 C 0.60112(15) 0.7022(3) 0.6649(3) 0.0547(16) Uani 1 1 d . . . . .
H19A H 0.614716 0.664862 0.656976 0.066 Uiso 1 1 calc R U . . .
H19B H 0.613711 0.727651 0.625210 0.066 Uiso 1 1 calc R U . . .
C20 C 0.52521(17) 0.7361(3) 0.6066(4) 0.0534(16) Uani 1 1 d . . . . .
C7 C 0.63810(19) 1.1185(3) 1.3533(3) 0.0533(14) Uani 1 1 d . . . . .
H7 H 0.626749 1.120114 1.404773 0.064 Uiso 1 1 calc R U . . .
C16 C 0.5878(2) 0.7606(3) 0.7887(4) 0.0580(16) Uani 1 1 d . . . . .
H16 H 0.559820 0.777463 0.774828 0.070 Uiso 1 1 calc R U . . .
C6 C 0.6195(2) 1.0805(3) 1.3008(3) 0.0560(14) Uani 1 1 d . . . . .
H6 H 0.595556 1.056570 1.316451 0.067 Uiso 1 1 calc R U . . .
C21 C 0.5481(3) 0.7760(6) 0.5556(4) 0.090(3) Uani 1 1 d . . . . .
H21 H 0.580223 0.778212 0.556964 0.108 Uiso 1 1 calc R U . . .
C24 C 0.5477(2) 0.6167(4) 0.7478(5) 0.078(2) Uani 1 1 d . . . . .
H24 H 0.579845 0.615039 0.747476 0.094 Uiso 1 1 calc R U . . .
C25 C 0.5243(3) 0.5803(4) 0.7930(7) 0.112(3) Uani 1 1 d . . . . .
H25 H 0.540251 0.554722 0.824775 0.135 Uiso 1 1 calc R U . . .
C22 C 0.5246(3) 0.8108(5) 0.5052(7) 0.116(3) Uani 1 1 d . U . . .
H22 H 0.540787 0.834503 0.470863 0.139 Uiso 1 1 calc R U . . .

loop_
_atom_site_aniso_label
_atom_site_aniso_U_11
_atom_site_aniso_U_22
_atom_site_aniso_U_33
_atom_site_aniso_U_23
_atom_site_aniso_U_13
_atom_site_aniso_U_12
Cd1 0.0319(3) 0.0310(4) 0.0180(3) -0.00116(10) -0.00322(9) 0.00018(10)
O2 0.054(2) 0.0398(18) 0.056(2) -0.0039(17) 0.0024(16) 0.0138(17)
O4 0.052(2) 0.078(3) 0.0371(17) -0.024(2) -0.0026(15) 0.000(2)
O3 0.0428(19) 0.055(2) 0.048(2) -0.0159(19) -0.0095(16) -0.0159(17)
N1 0.029(2) 0.047(2) 0.027(2) -0.0060(17) -0.0033(15) 0.0018(15)
O1 0.077(3) 0.044(2) 0.0450(19) -0.0240(19) -0.0023(18) 0.014(2)
N2 0.0225(16) 0.064(2) 0.034(2) -0.023(2) -0.0059(15) 0.0030(18)
O34 0.0397(18) 0.056(2) 0.077(3) -0.043(2) -0.0099(17) 0.0056(16)
C17 0.027(2) 0.048(2) 0.030(2) -0.009(2) -0.0008(16) -0.0005(19)
C2 0.039(2) 0.034(2) 0.030(2) -0.0052(19) -0.0008(17) 0.0004(18)
C3 0.037(2) 0.038(2) 0.031(2) -0.002(2) 0.0033(18) -0.0032(18)
C14 0.068(4) 0.022(2) 0.025(2) -0.003(2) 0.010(2) 0.0056(19)
C11 0.049(3) 0.029(2) 0.0292(19) 0.003(2) 0.0012(19) 0.003(2)
C4 0.046(3) 0.051(3) 0.035(2) -0.010(2) 0.0002(19) 0.002(2)
C1 0.039(2) 0.042(3) 0.034(2) -0.003(2) -0.0011(19) 0.001(2)
C5 0.034(2) 0.042(2) 0.052(3) -0.019(2) -0.004(2) 0.003(2)
C8 0.046(2) 0.038(2) 0.038(2) -0.014(2) -0.0006(18) 0.000(2)
C26 0.020(2) 0.085(4) 0.033(2) -0.026(3) 0.0021(17) -0.001(2)
C15 0.038(3) 0.069(4) 0.058(4) -0.030(3) -0.007(3) 0.012(3)
C10 0.044(3) 0.035(3) 0.047(3) -0.005(3) -0.0054(18) 0.0059(17)
C13 0.044(2) 0.039(2) 0.045(3) -0.009(3) -0.006(2) 0.001(2)
C12 0.053(3) 0.039(3) 0.032(2) -0.010(2) -0.0048(18) 0.002(2)
C9 0.047(3) 0.044(3) 0.049(3) -0.017(2) -0.009(2) 0.002(2)
C18 0.040(3) 0.097(5) 0.041(3) -0.028(3) -0.010(2) 0.021(3)
C23 0.034(3) 0.070(3) 0.054(3) -0.021(3) -0.007(2) 0.005(3)
C19 0.022(2) 0.107(5) 0.035(2) -0.022(3) -0.0009(17) 0.002(3)
C20 0.024(3) 0.096(5) 0.040(3) -0.010(3) 0.001(2) 0.002(2)
C7 0.057(3) 0.064(3) 0.039(2) -0.010(3) 0.015(2) -0.019(3)
C16 0.030(3) 0.082(4) 0.062(3) -0.027(3) -0.013(3) 0.015(3)
C6 0.057(3) 0.052(3) 0.059(3) -0.013(3) 0.013(2) -0.021(3)
C21 0.045(4) 0.146(9) 0.080(6) 0.026(5) 0.011(3) -0.022(5)
C24 0.050(3) 0.079(5) 0.106(6) 0.006(4) -0.006(3) 0.008(3)
C25 0.074(5) 0.095(6) 0.167(9) 0.045(7) -0.009(6) 0.006(5)
C22 0.082(5) 0.148(7) 0.119(6) 0.043(6) 0.004(4) -0.007(5)

loop_
_atom_type_symbol
_atom_type_description
_atom_type_scat_dispersion_real
_atom_type_scat_dispersion_imag
_atom_type_scat_source
C C 0.0181 0.0091 'International Tables Vol C Tables 4.2.6.8 and 6.1.1.4'
Cd Cd 0.1185 4.6533 'International Tables Vol C Tables 4.2.6.8 and 6.1.1.4'
H H 0.0000 0.0000 'International Tables Vol C Tables 4.2.6.8 and 6.1.1.4'
N N 0.0311 0.0180 'International Tables Vol C Tables 4.2.6.8 and 6.1.1.4'
O O 0.0492 0.0322 'International Tables Vol C Tables 4.2.6.8 and 6.1.1.4'

loop_
_geom_angle_atom_site_label_1
_geom_angle_atom_site_label_2
_geom_angle_atom_site_label_3
_geom_angle
_geom_angle_site_symmetry_1
_geom_angle_site_symmetry_3
_geom_angle_publ_flag
O2 Cd1 Cd1 76.85(10) 13_667 13_667 ?
O2 Cd1 O3 86.04(15) 13_667 6_664 ?
O4 Cd1 Cd1 83.35(10) 10_558 13_667 ?
O4 Cd1 O2 87.03(16) 10_558 13_667 ?
O4 Cd1 O3 156.54(14) 10_558 6_664 ?
O4 Cd1 O1 88.15(17) 10_558 . ?
O3 Cd1 Cd1 73.25(9) 6_664 13_667 ?
N1 Cd1 Cd1 174.30(10) . 13_667 ?
N1 Cd1 O2 107.56(14) . 13_667 ?
N1 Cd1 O4 100.31(15) . 10_558 ?
N1 Cd1 O3 103.15(14) . 6_664 ?
N1 Cd1 O1 96.23(14) . . ?
O1 Cd1 Cd1 79.45(10) . 13_667 ?
O1 Cd1 O2 156.21(14) . 13_667 ?
O1 Cd1 O3 89.21(15) . 6_664 ?
C14 O2 Cd1 130.0(4) . 13_667 ?
C1 O4 Cd1 122.2(3) . 10_568 ?
C1 O3 Cd1 133.5(3) . 6_665 ?
C17 N1 Cd1 127.5(3) . . ?
C17 N1 C15 105.5(4) . . ?
C15 N1 Cd1 126.3(3) . . ?
C14 O1 Cd1 127.5(3) . . ?
C17 N2 C19 125.9(4) . . ?
C17 N2 C16 107.3(4) . . ?
C16 N2 C19 126.8(5) . . ?
C8 O34 C5 119.3(4) . . ?
N1 C17 N2 110.9(4) . . ?
N1 C17 C18 125.3(4) . . ?
N2 C17 C18 123.7(4) . . ?
C3 C2 C1 121.2(4) . . ?
C3 C2 C7 118.2(4) . . ?
C7 C2 C1 120.5(4) . . ?
C2 C3 H3 119.5 . . ?
C4 C3 C2 120.9(4) . . ?
C4 C3 H3 119.5 . . ?
O2 C14 C11 116.9(5) . . ?
O1 C14 O2 125.7(5) . . ?
O1 C14 C11 117.4(5) . . ?
C10 C11 C14 121.6(5) . . ?
C10 C11 C12 118.2(4) . . ?
C12 C11 C14 120.1(4) . . ?
C3 C4 H4 120.2 . . ?
C5 C4 C3 119.6(4) . . ?
C5 C4 H4 120.2 . . ?
O4 C1 C2 116.6(4) . . ?
O3 C1 O4 125.5(5) . . ?
O3 C1 C2 117.9(4) . . ?
C4 C5 O34 120.7(5) . . ?
C4 C5 C6 120.7(4) . . ?
C6 C5 O34 118.4(5) . . ?
O34 C8 C13 114.8(4) . . ?
O34 C8 C9 124.5(4) . . ?
C13 C8 C9 120.6(4) . . ?
C23 C26 C19 118.2(5) . . ?
C20 C26 C23 121.1(4) . . ?
C20 C26 C19 120.8(5) . . ?
N1 C15 H15 125.2 . . ?
C16 C15 N1 109.7(5) . . ?
C16 C15 H15 125.2 . . ?
C11 C10 H10 118.9 . . ?
C9 C10 C11 122.2(5) . . ?
C9 C10 H10 118.9 . . ?
C8 C13 H13 120.3 . . ?
C12 C13 C8 119.5(5) . . ?
C12 C13 H13 120.3 . . ?
C11 C12 H12 119.6 . . ?
C13 C12 C11 120.8(4) . . ?
C13 C12 H12 119.6 . . ?
C8 C9 H9 120.6 . . ?
C10 C9 C8 118.7(4) . . ?
C10 C9 H9 120.6 . . ?
C17 C18 H18A 109.5 . . ?
C17 C18 H18B 109.5 . . ?
C17 C18 H18C 109.5 . . ?
H18A C18 H18B 109.5 . . ?
H18A C18 H18C 109.5 . . ?
H18B C18 H18C 109.5 . . ?
C26 C23 C23 119.4(3) . 12_655 ?
C26 C23 C24 123.2(5) . . ?
C24 C23 C23 117.4(4) . 12_655 ?
N2 C19 C26 109.7(4) . . ?
N2 C19 H19A 109.7 . . ?
N2 C19 H19B 109.7 . . ?
C26 C19 H19A 109.7 . . ?
C26 C19 H19B 109.7 . . ?
H19A C19 H19B 108.2 . . ?
C26 C20 C20 119.4(3) . 12_655 ?
C26 C20 C21 123.3(6) . . ?
C21 C20 C20 117.4(4) . 12_655 ?
C2 C7 H7 119.6 . . ?
C6 C7 C2 120.8(4) . . ?
C6 C7 H7 119.6 . . ?
N2 C16 H16 126.7 . . ?
C15 C16 N2 106.6(5) . . ?
C15 C16 H16 126.7 . . ?
C5 C6 H6 120.2 . . ?
C7 C6 C5 119.6(5) . . ?
C7 C6 H6 120.2 . . ?
C20 C21 H21 118.6 . . ?
C22 C21 C20 122.7(7) . . ?
C22 C21 H21 118.6 . . ?
C23 C24 H24 119.0 . . ?
C25 C24 C23 122.1(7) . . ?
C25 C24 H24 119.0 . . ?
C24 C25 C25 120.5(5) . 12_655 ?
C24 C25 H25 119.7 . . ?
C25 C25 H25 119.7 12_655 . ?
C21 C22 C22 119.8(5) . 12_655 ?
C21 C22 H22 120.1 . . ?
C22 C22 H22 120.1 12_655 . ?

loop_
_geom_bond_atom_site_label_1
_geom_bond_atom_site_label_2
_geom_bond_distance
_geom_bond_site_symmetry_2
_geom_bond_publ_flag
Cd1 Cd1 3.1395(6) 13_667 ?
Cd1 O2 2.242(4) 13_667 ?
Cd1 O4 2.224(4) 10_558 ?
Cd1 O3 2.275(3) 6_664 ?
Cd1 N1 2.201(4) . ?
Cd1 O1 2.227(3) . ?
O2 C14 1.254(6) . ?
O4 C1 1.256(6) . ?
O3 C1 1.250(6) . ?
N1 C17 1.312(6) . ?
N1 C15 1.387(7) . ?
O1 C14 1.245(7) . ?
N2 C17 1.359(6) . ?
N2 C19 1.473(6) . ?
N2 C16 1.360(7) . ?
O34 C5 1.398(6) . ?
O34 C8 1.368(6) . ?
C17 C18 1.479(7) . ?
C2 C3 1.387(6) . ?
C2 C1 1.507(6) . ?
C2 C7 1.390(7) . ?
C3 H3 0.9300 . ?
C3 C4 1.370(7) . ?
C14 C11 1.498(7) . ?
C11 C10 1.378(7) . ?
C11 C12 1.400(7) . ?
C4 H4 0.9300 . ?
C4 C5 1.369(7) . ?
C5 C6 1.372(8) . ?
C8 C13 1.388(7) . ?
C8 C9 1.389(7) . ?
C26 C23 1.396(9) . ?
C26 C19 1.520(6) . ?
C26 C20 1.392(8) . ?
C15 H15 0.9300 . ?
C15 C16 1.344(9) . ?
C10 H10 0.9300 . ?
C10 C9 1.372(7) . ?
C13 H13 0.9300 . ?
C13 C12 1.374(7) . ?
C12 H12 0.9300 . ?
C9 H9 0.9300 . ?
C18 H18A 0.9600 . ?
C18 H18B 0.9600 . ?
C18 H18C 0.9600 . ?
C23 C23 1.451(10) 12_655 ?
C23 C24 1.416(9) . ?
C19 H19A 0.9700 . ?
C19 H19B 0.9700 . ?
C20 C20 1.456(10) 12_655 ?
C20 C21 1.437(11) . ?
C7 H7 0.9300 . ?
C7 C6 1.369(8) . ?
C16 H16 0.9300 . ?
C6 H6 0.9300 . ?
C21 H21 0.9300 . ?
C21 C22 1.361(13) . ?
C24 H24 0.9300 . ?
C24 C25 1.330(12) . ?
C25 C25 1.402(17) 12_655 ?
C25 H25 0.9300 . ?
C22 C22 1.423(17) 12_655 ?
C22 H22 0.9300 . ?

loop_
_geom_torsion_atom_site_label_1
_geom_torsion_atom_site_label_2
_geom_torsion_atom_site_label_3
_geom_torsion_atom_site_label_4
_geom_torsion
_geom_torsion_site_symmetry_1
_geom_torsion_site_symmetry_2
_geom_torsion_site_symmetry_3
_geom_torsion_site_symmetry_4
_geom_torsion_publ_flag
Cd1 O2 C14 O1 -9.8(8) 13_667 . . . ?
Cd1 O2 C14 C11 167.6(3) 13_667 . . . ?
Cd1 O4 C1 O3 -15.9(8) 10_568 . . . ?
Cd1 O4 C1 C2 166.8(3) 10_568 . . . ?
Cd1 O3 C1 O4 21.1(9) 6_665 . . . ?
Cd1 O3 C1 C2 -161.6(3) 6_665 . . . ?
Cd1 N1 C17 N2 -171.1(3) . . . . ?
Cd1 N1 C17 C18 9.6(7) . . . . ?
Cd1 N1 C15 C16 170.7(4) . . . . ?
Cd1 O1 C14 O2 5.8(8) . . . . ?
Cd1 O1 C14 C11 -171.6(3) . . . . ?
O2 C14 C11 C10 2.8(7) . . . . ?
O2 C14 C11 C12 -172.9(5) . . . . ?
N1 C15 C16 N2 0.5(8) . . . . ?
O1 C14 C11 C10 -179.6(5) . . . . ?
O1 C14 C11 C12 4.7(7) . . . . ?
O34 C5 C6 C7 -178.6(5) . . . . ?
O34 C8 C13 C12 -179.6(5) . . . . ?
O34 C8 C9 C10 178.5(5) . . . . ?
C17 N1 C15 C16 0.2(7) . . . . ?
C17 N2 C19 C26 149.7(5) . . . . ?
C17 N2 C16 C15 -1.0(7) . . . . ?
C2 C3 C4 C5 -1.6(8) . . . . ?
C2 C7 C6 C5 0.3(10) . . . . ?
C3 C2 C1 O4 167.7(5) . . . . ?
C3 C2 C1 O3 -9.8(7) . . . . ?
C3 C2 C7 C6 1.4(8) . . . . ?
C3 C4 C5 O34 179.1(4) . . . . ?
C3 C4 C5 C6 3.4(8) . . . . ?
C14 C11 C10 C9 -175.8(5) . . . . ?
C14 C11 C12 C13 174.8(5) . . . . ?
C11 C10 C9 C8 0.9(8) . . . . ?
C4 C5 C6 C7 -2.8(9) . . . . ?
C1 C2 C3 C4 176.1(4) . . . . ?
C1 C2 C7 C6 -175.5(5) . . . . ?
C5 O34 C8 C13 -175.2(5) . . . . ?
C5 O34 C8 C9 5.6(8) . . . . ?
C8 O34 C5 C4 67.4(7) . . . . ?
C8 O34 C5 C6 -116.8(6) . . . . ?
C8 C13 C12 C11 1.2(8) . . . . ?
C26 C23 C24 C25 176.1(8) . . . . ?
C26 C20 C21 C22 177.1(9) . . . . ?
C15 N1 C17 N2 -0.9(6) . . . . ?
C15 N1 C17 C18 179.9(6) . . . . ?
C10 C11 C12 C13 -1.1(7) . . . . ?
C13 C8 C9 C10 -0.7(8) . . . . ?
C12 C11 C10 C9 0.0(8) . . . . ?
C9 C8 C13 C12 -0.4(8) . . . . ?
C23 C26 C19 N2 -68.4(7) . . . . ?
C23 C26 C20 C20 5.4(6) . . . 12_655 ?
C23 C26 C20 C21 -175.3(7) . . . . ?
C23 C23 C24 C25 -2.0(10) 12_655 . . . ?
C23 C24 C25 C25 2.1(11) . . . 12_655 ?
C19 N2 C17 N1 179.5(5) . . . . ?
C19 N2 C17 C18 -1.3(9) . . . . ?
C19 N2 C16 C15 -179.3(6) . . . . ?
C19 C26 C23 C23 172.6(3) . . . 12_655 ?
C19 C26 C23 C24 -5.5(8) . . . . ?
C19 C26 C20 C20 -172.6(3) . . . 12_655 ?
C19 C26 C20 C21 6.7(10) . . . . ?
C20 C26 C23 C23 -5.4(6) . . . 12_655 ?
C20 C26 C23 C24 176.5(6) . . . . ?
C20 C26 C19 N2 109.6(6) . . . . ?
C20 C20 C21 C22 -3.7(13) 12_655 . . . ?
C20 C21 C22 C22 3.8(13) . . . 12_655 ?
C7 C2 C3 C4 -0.7(7) . . . . ?
C7 C2 C1 O4 -15.5(7) . . . . ?
C7 C2 C1 O3 167.0(5) . . . . ?
C16 N2 C17 N1 1.2(6) . . . . ?
C16 N2 C17 C18 -179.6(6) . . . . ?
C16 N2 C19 C26 -32.3(9) . . . . ?

loop_
_platon_squeeze_void_nr
_platon_squeeze_void_average_x
_platon_squeeze_void_average_y
_platon_squeeze_void_average_z
_platon_squeeze_void_volume
_platon_squeeze_void_count_electrons
_platon_squeeze_void_content
1 0.000 0.000 -0.009 858 171 '4 C3H7O,4 H2O'
2 0.000 0.500 -0.263 858 171 '4 C3H7O,4 H2O'
3 0.500 0.500 -0.004 858 171 '4 C3H7O,4 H2O'
4 0.500 0.000 0.246 858 171 '4 C3H7O,4 H2O'
